data_9015582
loop_
_publ_author_name
'Brugger, J.'
'Meisser, N.'
'Krivovichev, S.'
'Armbruster, T.'
'Favreau, G.'

_publ_section_title
;
 Mineralogy and crystal structure of bouazzerite from Bou Azzer, Anti-Atlas, Morocco:
 Bi-As-Fe nanoclusters containing Fe3+ in trigonal prismatic coordination
;
_journal_name_full 'American Mineralogist'
_journal_page_first 1630
_journal_page_last 1639
_journal_paper_doi 10.2138/am.2007.2508
_journal_volume 92
_journal_year 2007
_chemical_compound_source 'Bou Azzer, Anti-Atlas, Morocco'
_chemical_formula_sum 'As18 Bi6 Co0.24 Fe14 H176 Mg10.76 O174'
_chemical_name_mineral Bouazzerite
_space_group_IT_number 14
_symmetry_space_group_name_Hall '-P 2yn'
_symmetry_space_group_name_H-M 'P 1 21/n 1'
_cell_angle_alpha 90
_cell_angle_beta 91.134
_cell_angle_gamma 90
_cell_formula_units_Z 2
_cell_length_a 13.6322
_cell_length_b 30.469
_cell_length_c 18.4671
_cell_volume 7668.983
_database_code_amcsd 0018980
_exptl_crystal_density_diffrn 2.867
_cod_original_formula_sum 'Bi6 Mg10.76 Co.24 Fe14 As18 O174 H176'
_cod_database_code 9015582

loop_
_space_group_symop_operation_xyz
x,y,z
1/2+x,1/2-y,1/2+z
1/2-x,1/2+y,1/2-z
-x,-y,-z

loop_
_atom_site_aniso_label
_atom_site_aniso_U_11
_atom_site_aniso_U_22
_atom_site_aniso_U_33
_atom_site_aniso_U_12
_atom_site_aniso_U_13
_atom_site_aniso_U_23
Bi1 0.01760 0.01570 0.01760 0.00020 0.00090 0.00130
Bi2 0.02040 0.01490 0.01910 0.00060 0.00100 -0.00090
Bi3 0.01790 0.01780 0.01580 0.00000 0.00100 -0.00040
Mg1 0.02000 0.02700 0.01800 -0.00200 -0.00100 -0.00200
Co1 0.02000 0.02700 0.01800 -0.00200 -0.00100 -0.00200
Fe1 0.02020 0.01870 0.02000 -0.00010 0.00200 0.00060
Fe2 0.01830 0.01990 0.01660 0.00100 0.00080 -0.00070
Fe3 0.01920 0.01820 0.01880 0.00060 0.00240 -0.00060
Fe4 0.01910 0.01890 0.01820 0.00200 0.00170 0.00130
Fe5 0.01790 0.01390 0.01410 0.00170 0.00020 0.00140
Fe6 0.01770 0.02190 0.01970 0.00110 0.00140 -0.00060
Fe7 0.01930 0.01830 0.02180 0.00000 0.00200 -0.00020
As1 0.01410 0.02020 0.01730 0.00010 0.00010 -0.00360
As2 0.01880 0.01580 0.01870 -0.00050 0.00150 -0.00020
As3 0.01940 0.01680 0.01580 0.00270 0.00000 0.00230
As4 0.02130 0.01750 0.01610 0.00270 -0.00030 -0.00120
As5 0.01440 0.01890 0.01710 0.00170 0.00160 -0.00200
As6 0.02090 0.01450 0.01990 -0.00160 0.00210 0.00180
As7 0.01650 0.01880 0.01650 -0.00130 0.00130 -0.00010
As8 0.01940 0.02210 0.01990 0.00600 0.00070 0.00100
As9 0.01640 0.01780 0.01760 0.00140 -0.00010 0.00090
Mg2 0.01600 0.01100 0.00900 0.00240 0.00200 0.00120
Mg3 0.02400 0.01700 0.02500 -0.00300 0.00900 -0.00100
Mg4 0.01900 0.01500 0.02000 0.00300 0.00000 -0.00700
Mg5 0.02700 0.02000 0.02000 0.00000 0.00100 0.00500
Mg6 0.02000 0.02300 0.02100 0.00100 0.00000 -0.00200

loop_
_atom_site_label
_atom_site_fract_x
_atom_site_fract_y
_atom_site_fract_z
_atom_site_occupancy
_atom_site_U_iso_or_equiv
_atom_site_type_symbol
_atom_site_attached_hydrogens
Bi1 0.33234 0.43927 0.05963 1.00000 0.01694 Bi 0
Bi2 0.38659 0.27157 0.19862 1.00000 0.01812 Bi 0
Bi3 0.35259 0.42352 0.37927 1.00000 0.01714 Bi 0
Mg1 0.50000 0.50000 0.50000 0.76000 0.02200 Mg 0
Co1 0.50000 0.50000 0.50000 0.24000 0.02200 Co 0
Fe1 0.19098 0.33957 0.30552 1.00000 0.01960 Fe 0
Fe2 0.55546 0.35884 0.29353 1.00000 0.01830 Fe 0
Fe3 0.15471 0.42957 0.21954 1.00000 0.01870 Fe 0
Fe4 0.54076 0.35731 0.12029 1.00000 0.01870 Fe 0
Fe5 0.35571 0.37933 0.21313 1.00000 0.01530 Fe 0
Fe6 0.51905 0.44607 0.20669 1.00000 0.01980 Fe 0
Fe7 0.17860 0.34025 0.13515 1.00000 0.01980 Fe 0
As1 0.61733 0.45153 0.36421 1.00000 0.01720 As 0
As2 0.32019 0.50594 0.25068 1.00000 0.01770 As 0
As3 0.39425 0.29800 0.38449 1.00000 0.01730 As 0
As4 0.35232 0.32830 0.01404 1.00000 0.01830 As 0
As5 0.09272 0.42095 0.38783 1.00000 0.01680 As 0
As6 0.12300 0.25221 0.21955 1.00000 0.01840 As 0
As7 0.58885 0.44700 0.04135 1.00000 0.01720 As 0
As8 0.64960 0.27860 0.20621 1.00000 0.02050 As 0
As9 0.06318 0.42076 0.05797 1.00000 0.01730 As 0
Mg2 0.14290 0.45627 -0.10230 1.00000 0.01190 Mg 0
Mg3 0.36840 0.60454 0.18020 1.00000 0.02150 Mg 0
Mg4 -0.14100 0.45746 0.42740 1.00000 0.01800 Mg 0
Mg5 0.35290 0.21064 0.49770 1.00000 0.02240 Mg 0
Mg6 0.38750 0.23984 -0.09010 1.00000 0.02120 Mg 0
O1 0.47830 0.44970 -0.00150 1.00000 0.01900 O 0
O-H2 0.10440 0.36550 0.22270 1.00000 0.01400 O 1
O3 0.65270 0.31180 0.28060 1.00000 0.02200 O 0
O4 0.12500 0.28270 0.29750 1.00000 0.02400 O 0
O5 0.43850 0.40540 0.13420 1.00000 0.01100 O 0
O6 0.27550 0.32410 0.22060 1.00000 0.01400 O 0
O7 0.25600 0.40070 0.28900 1.00000 0.01300 O 0
O8 0.45120 0.40760 0.28260 1.00000 0.01400 O 0
O9 0.10320 0.36520 0.37750 1.00000 0.02000 O 0
Wat10 0.47770 0.56280 0.14000 1.00000 0.02500 O 2
O11 0.06020 0.44490 0.14180 1.00000 0.02000 O 0
O12 0.08760 0.36590 0.06480 1.00000 0.02200 O 0
O13 0.46610 0.33310 0.21090 1.00000 0.01600 O 0
O14 0.40450 0.27150 0.46140 1.00000 0.02000 O 0
O15 0.02940 0.21700 0.22200 1.00000 0.02600 O 0
O16 0.21110 0.48760 0.21630 1.00000 0.02100 O 0
O17 0.59820 0.47410 0.28070 1.00000 0.01900 O 0
O-H18 0.60670 0.39170 0.20460 1.00000 0.01400 O 1
O19 0.67700 0.47060 -0.00580 1.00000 0.01700 O 0
O20 0.51690 0.45870 0.41370 1.00000 0.02000 O 0
O21 -0.04820 0.42620 0.01810 1.00000 0.01800 O 0
O22 -0.00180 0.43170 0.44290 1.00000 0.02200 O 0
O23 0.33840 0.48830 0.33690 1.00000 0.02100 O 0
O24 0.58670 0.47200 0.12350 1.00000 0.01500 O 0
O25 0.24650 0.39970 0.14580 1.00000 0.01800 O 0
O26 0.31990 0.38110 -0.00490 1.00000 0.02100 O 0
O27 0.71470 0.47500 0.40330 1.00000 0.01900 O 0
O28 0.19670 0.44130 0.42520 1.00000 0.01800 O 0
O29 0.10230 0.28590 0.14770 1.00000 0.02500 O 0
O30 0.61780 0.39200 0.05100 1.00000 0.02100 O 0
O31 0.63790 0.31030 0.13110 1.00000 0.02100 O 0
O32 0.29010 0.32810 0.38220 1.00000 0.02300 O 0
O33 0.46500 0.32430 0.05040 1.00000 0.02800 O 0
O34 0.06980 0.44300 0.30390 1.00000 0.01900 O 0
O35 0.48760 0.33430 0.37520 1.00000 0.02400 O 0
O36 0.27270 0.30940 0.07540 1.00000 0.02500 O 0
O37 0.23150 0.22540 0.21100 1.00000 0.02300 O 0
O38 0.32580 0.55970 0.25530 1.00000 0.02600 O 0
O39 0.63830 0.39630 0.35610 1.00000 0.01800 O 0
O40 0.39120 0.26130 0.31410 1.00000 0.02000 O 0
Wat41 0.26490 0.64730 0.22370 1.00000 0.02700 O 2
Wat42 0.47740 0.63390 0.23940 1.00000 0.03100 O 2
Wat43 0.17060 0.52260 -0.08330 1.00000 0.02300 O 2
Wat44 0.29730 0.45150 -0.10910 1.00000 0.03200 O 2
Wat45 0.38530 0.25890 -0.19630 1.00000 0.02600 O 2
Wat46 0.42600 0.54590 0.43500 1.00000 0.03900 O 2
O47 0.75500 0.25060 0.20010 1.00000 0.03000 O 0
O48 0.40750 0.48690 0.19550 1.00000 0.02200 O 0
Wat49 0.21090 0.23490 0.52160 1.00000 0.03400 O 2
Wat50 -0.16010 0.47070 0.53620 1.00000 0.02700 O 2
Wat51 -0.19130 0.39130 0.43570 1.00000 0.03300 O 2
O52 0.34380 0.30070 -0.06260 1.00000 0.02200 O 0
Wat53 0.39540 0.22490 0.60360 1.00000 0.03600 O 2
O54 0.55280 0.24450 0.21390 1.00000 0.02900 O 0
Wat55 -0.08820 0.52320 0.42470 1.00000 0.02900 O 2
Wat56 0.24310 0.21820 -0.09830 1.00000 0.03600 O 2
Wat57 -0.01020 0.46520 -0.10740 1.00000 0.03200 O 2
Wat58 0.42720 0.17500 -0.12630 1.00000 0.03000 O 2
Wat59 0.63180 0.53470 0.48410 1.00000 0.02800 O 2
Wat60 0.53910 0.25580 -0.08700 1.00000 0.02800 O 2
O61 0.15090 0.44560 0.00880 1.00000 0.02100 O 0
Wat62 -0.11990 0.45680 0.31280 1.00000 0.03200 O 2
Wat63 0.39860 0.21650 0.01680 1.00000 0.03400 O 2
Wat64 0.39880 0.64890 0.09160 1.00000 0.03800 O 2
Wat65 0.48860 0.18480 0.47490 1.00000 0.04100 O 2
Wat66 0.31280 0.14560 0.52930 1.00000 0.03700 O 2
Wat67 0.25740 0.58050 0.10940 1.00000 0.03900 O 2
Wat68 0.13410 0.45980 -0.21620 1.00000 0.04800 O 2
Wat69 0.30000 0.19810 0.39350 1.00000 0.04700 O 2
Wat70 0.13690 0.38840 -0.10660 1.00000 0.05300 O 2
Wat71 -0.09100 0.34450 0.22000 1.00000 0.03800 O 2
Wat72 0.79110 0.41670 0.19510 1.00000 0.03600 O 2
Wat73 0.65940 0.63330 0.17300 1.00000 0.03800 O 2
Wat74 -0.20160 0.41030 0.63980 1.00000 0.05100 O 2
Wat75 0.25440 0.17450 0.08910 1.00000 0.04600 O 2
Wat76 0.03920 0.53980 0.30110 1.00000 0.05900 O 2
Wat77 0.51310 0.14160 0.04390 1.00000 0.05500 O 2
Wat78 0.19890 0.32550 0.52190 1.00000 0.05000 O 2
Wat79 0.60830 0.20180 0.35420 1.00000 0.06400 O 2
Wat80 0.40750 0.63050 0.48590 1.00000 0.06500 O 2
Wat81 0.11550 0.23540 0.01020 1.00000 0.05900 O 2
Wat82 0.54750 0.67750 0.40920 1.00000 0.10300 O 2
Wat83 0.75770 0.65980 0.29720 1.00000 0.12600 O 2
Wat84 0.07220 0.62230 0.18970 1.00000 0.10800 O 2
Wat85 0.52050 0.15560 0.18920 1.00000 0.15600 O 2
Wat86 0.66040 0.61170 0.41510 1.00000 0.19300 O 2
Wat87 0.30130 0.44410 -0.29340 1.00000 0.19400 O 2

loop_
_cod_changelog_entry_id
_cod_changelog_entry_author
_cod_changelog_entry_date
_cod_changelog_entry_text
1
;cod-tools version 3.8.0
Id: cif_guess_AMCSD_atom_types 9574 2023-05-10 09:00:05Z saulius
;
2023-05-10T18:56:11+03:00
;Derived atom types and hydrogen counts
from atom names that follow the AMCSD naming convention
(Wat == water, O-H == hydroxyl).
;

loop_
_cod_related_entry_id
_cod_related_entry_database
_cod_related_entry_code
1 AMCSD 0018980
